data_7239481
loop_
_publ_author_name
'Yang, Ting-Hai'
'Ferreira, Rute A. S.'
'Carlos, Luis D.'
'Rocha, Jo\~ao'
'Shi, Fa-Nian'

_publ_section_title
;
 Crystal structure, topology, tiling and photoluminescence properties of
 4d--4f hetero-metal organic frameworks based on 3,5-pyrazoledicaboxylate
;
_journal_issue 15
_journal_name_full 'RSC Advances'
_journal_page_first 7818
_journal_paper_doi 10.1039/c3ra47686c
_journal_volume 4
_journal_year 2014
_chemical_formula_moiety 'C15 H5 Cd3 Eu N6 O13'
_chemical_formula_sum 'C15 H5 Cd3 Eu N6 O13'
_chemical_formula_weight 966.41
_space_group_IT_number 205
_space_group_name_Hall '-P 2ac 2ab 3'
_space_group_name_H-M_alt 'P a -3'
_symmetry_cell_setting cubic
_symmetry_Int_Tables_number 205
_symmetry_space_group_name_Hall '-P 2ac 2ab 3'
_symmetry_space_group_name_H-M 'P a -3'
_atom_sites_solution_hydrogens geom
_atom_sites_solution_primary direct
_atom_sites_solution_secondary difmap
_audit_creation_method SHELXL-97
_cell_angle_alpha 90.00
_cell_angle_beta 90.00
_cell_angle_gamma 90.00
_cell_formula_units_Z 8
_cell_length_a 16.7360(2)
_cell_length_b 16.7360(2)
_cell_length_c 16.7360(2)
_cell_measurement_reflns_used 5682
_cell_measurement_temperature 296(2)
_cell_measurement_theta_max 33.03
_cell_measurement_theta_min 2.98
_cell_volume 4687.65(10)
_computing_cell_refinement 'Bruker SMART'
_computing_data_collection 'Bruker SMART'
_computing_data_reduction 'Bruker SAINT'
_computing_molecular_graphics 'Bruker SHELXTL'
_computing_publication_material 'Bruker SHELXTL'
_computing_structure_refinement 'SHELXL-97 (Sheldrick, 1997)'
_computing_structure_solution 'SHELXS-97 (Sheldrick, 1990)'
_diffrn_ambient_temperature 296(2)
_diffrn_measured_fraction_theta_full 0.985
_diffrn_measured_fraction_theta_max 0.985
_diffrn_measurement_device_type 'CCD area detector'
_diffrn_measurement_method 'phi and omega scans'
_diffrn_radiation_monochromator graphite
_diffrn_radiation_type MoK\a
_diffrn_radiation_wavelength 0.71073
_diffrn_reflns_av_R_equivalents 0.0275
_diffrn_reflns_av_sigmaI/netI 0.0289
_diffrn_reflns_limit_h_max 25
_diffrn_reflns_limit_h_min -15
_diffrn_reflns_limit_k_max 14
_diffrn_reflns_limit_k_min -20
_diffrn_reflns_limit_l_max 24
_diffrn_reflns_limit_l_min -21
_diffrn_reflns_number 13823
_diffrn_reflns_theta_full 33.09
_diffrn_reflns_theta_max 33.09
_diffrn_reflns_theta_min 3.65
_diffrn_source 'fine-focus sealed tube'
_exptl_absorpt_coefficient_mu 5.402
_exptl_absorpt_correction_T_max 0.4430
_exptl_absorpt_correction_T_min 0.4430
_exptl_absorpt_correction_type multi-scan
_exptl_absorpt_process_details 'SADABS(Bruker, 2000)'
_exptl_crystal_colour colourless
_exptl_crystal_density_diffrn 2.739
_exptl_crystal_density_method 'not measured'
_exptl_crystal_description block
_exptl_crystal_F_000 3584
_exptl_crystal_size_max 0.18
_exptl_crystal_size_mid 0.18
_exptl_crystal_size_min 0.18
_refine_diff_density_max 1.709
_refine_diff_density_min -1.163
_refine_diff_density_rms 0.128
_refine_ls_extinction_method none
_refine_ls_goodness_of_fit_ref 1.004
_refine_ls_hydrogen_treatment constr
_refine_ls_matrix_type full
_refine_ls_number_parameters 115
_refine_ls_number_reflns 2934
_refine_ls_number_restraints 0
_refine_ls_restrained_S_all 1.004
_refine_ls_R_factor_all 0.0344
_refine_ls_R_factor_gt 0.0243
_refine_ls_shift/su_max 0.002
_refine_ls_shift/su_mean 0.000
_refine_ls_structure_factor_coef Fsqd
_refine_ls_weighting_details 'calc w=1/[\s^2^(Fo^2^)+(0.0212P)^2^+6.8078P] where P=(Fo^2^+2Fc^2^)/3'
_refine_ls_weighting_scheme calc
_refine_ls_wR_factor_gt 0.0497
_refine_ls_wR_factor_ref 0.0518
_reflns_number_gt 2449
_reflns_number_total 2934
_reflns_threshold_expression >2sigma(I)
_cod_data_source_file c3ra47686c.txt
_cod_data_source_block 5
_cod_original_sg_symbol_Hall -P2ac2ab3
_cod_database_code 7239481

loop_
_symmetry_equiv_pos_as_xyz
'x, y, z'
'-x+1/2, -y, z+1/2'
'-x, y+1/2, -z+1/2'
'x+1/2, -y+1/2, -z'
'z, x, y'
'z+1/2, -x+1/2, -y'
'-z+1/2, -x, y+1/2'
'-z, x+1/2, -y+1/2'
'y, z, x'
'-y, z+1/2, -x+1/2'
'y+1/2, -z+1/2, -x'
'-y+1/2, -z, x+1/2'
'-x, -y, -z'
'x-1/2, y, -z-1/2'
'x, -y-1/2, z-1/2'
'-x-1/2, y-1/2, z'
'-z, -x, -y'
'-z-1/2, x-1/2, y'
'z-1/2, x, -y-1/2'
'z, -x-1/2, y-1/2'
'-y, -z, -x'
'y, -z-1/2, x-1/2'
'-y-1/2, z-1/2, x'
'y-1/2, z, -x-1/2'

loop_
_atom_site_label
_atom_site_type_symbol
_atom_site_fract_x
_atom_site_fract_y
_atom_site_fract_z
_atom_site_U_iso_or_equiv
_atom_site_adp_type
_atom_site_occupancy
_atom_site_symmetry_multiplicity
_atom_site_calc_flag
_atom_site_refinement_flags
Eu1 Eu 0.775774(7) 0.275774(7) 0.224226(7) 0.01198(5) Uani 1 3 d S
Cd1 Cd 0.703563(11) 0.492953(11) 0.173751(11) 0.01542(5) Uani 1 1 d .
C1 C 0.7655(2) 0.37953(17) 0.03826(16) 0.0246(6) Uani 1 1 d .
C2 C 0.7559(2) 0.45839(16) 0.00059(17) 0.0239(6) Uani 1 1 d .
C3 C 0.7755(2) 0.48269(17) -0.07634(18) 0.0268(6) Uani 1 1 d .
H3 H 0.7992 0.4529 -0.1169 0.032 Uiso 1 1 calc R
C4 C 0.75155(18) 0.56155(16) -0.07817(16) 0.0208(5) Uani 1 1 d .
C5 C 0.75317(17) 0.62150(16) -0.14213(15) 0.0175(5) Uani 1 1 d .
N1 N 0.72252(15) 0.51909(13) 0.04211(14) 0.0204(5) Uani 1 1 d .
N2 N 0.71926(14) 0.58240(13) -0.00639(13) 0.0184(4) Uani 1 1 d .
O1 O 0.75422(13) 0.37399(11) 0.11346(11) 0.0210(4) Uani 1 1 d .
O2 O 0.78301(19) 0.32422(14) -0.00876(14) 0.0449(7) Uani 1 1 d .
O3 O 0.78785(12) 0.60808(12) -0.20799(11) 0.0206(4) Uani 1 1 d .
O4 O 0.71782(14) 0.68744(12) -0.12971(12) 0.0264(5) Uani 1 1 d .
O5 O 0.68830(17) 0.18830(17) 0.31170(17) 0.0617(15) Uani 1 3 d S
H5A H 0.6432 0.1810 0.2896 0.093 Uiso 0.33 1 d PR
H5B H 0.6810 0.2134 0.3628 0.093 Uiso 0.33 1 d PR

loop_
_atom_site_aniso_label
_atom_site_aniso_U_11
_atom_site_aniso_U_22
_atom_site_aniso_U_33
_atom_site_aniso_U_23
_atom_site_aniso_U_13
_atom_site_aniso_U_12
Eu1 0.01198(5) 0.01198(5) 0.01198(5) -0.00116(4) -0.00116(4) 0.00116(4)
Cd1 0.01275(8) 0.01697(9) 0.01655(9) -0.00067(7) 0.00177(7) 0.00193(7)
C1 0.0424(18) 0.0166(12) 0.0150(12) 0.0031(10) 0.0050(12) 0.0073(12)
C2 0.0397(17) 0.0143(12) 0.0176(13) 0.0013(10) 0.0056(12) 0.0088(12)
C3 0.0464(18) 0.0166(12) 0.0174(13) 0.0033(10) 0.0104(12) 0.0135(13)
C4 0.0304(14) 0.0180(12) 0.0140(11) 0.0019(10) 0.0039(11) 0.0063(11)
C5 0.0226(12) 0.0155(11) 0.0143(11) 0.0033(9) -0.0019(10) 0.0012(10)
N1 0.0333(13) 0.0135(10) 0.0144(10) 0.0018(8) 0.0023(9) 0.0052(9)
N2 0.0286(12) 0.0133(10) 0.0132(10) 0.0014(8) 0.0013(9) 0.0049(9)
O1 0.0315(11) 0.0159(9) 0.0155(9) 0.0033(7) 0.0028(8) 0.0035(8)
O2 0.089(2) 0.0198(11) 0.0261(12) 0.0053(9) 0.0163(13) 0.0260(13)
O3 0.0248(10) 0.0208(9) 0.0163(9) 0.0043(7) 0.0038(7) 0.0049(8)
O4 0.0444(13) 0.0174(9) 0.0173(9) 0.0022(8) 0.0030(9) 0.0109(9)
O5 0.0617(15) 0.0617(15) 0.0617(15) 0.0165(14) 0.0165(14) -0.0165(14)

loop_
_atom_type_symbol
_atom_type_description
_atom_type_scat_dispersion_real
_atom_type_scat_dispersion_imag
_atom_type_scat_source
C C 0.0033 0.0016 'International Tables Vol C Tables 4.2.6.8 and 6.1.1.4'
H H 0.0000 0.0000 'International Tables Vol C Tables 4.2.6.8 and 6.1.1.4'
N N 0.0061 0.0033 'International Tables Vol C Tables 4.2.6.8 and 6.1.1.4'
O O 0.0106 0.0060 'International Tables Vol C Tables 4.2.6.8 and 6.1.1.4'
Cd Cd -0.8075 1.2024 'International Tables Vol C Tables 4.2.6.8 and 6.1.1.4'
Eu Eu -0.1578 3.6682 'International Tables Vol C Tables 4.2.6.8 and 6.1.1.4'

loop_
_geom_angle_atom_site_label_1
_geom_angle_atom_site_label_2
_geom_angle_atom_site_label_3
_geom_angle
_geom_angle_site_symmetry_1
_geom_angle_site_symmetry_3
O3 Eu1 O3 119.653(10) 2_665 12_654
O3 Eu1 O3 119.653(10) 2_665 7_564
O3 Eu1 O3 119.653(10) 12_654 7_564
O3 Eu1 O1 68.72(7) 2_665 11_556
O3 Eu1 O1 76.30(6) 12_654 11_556
O3 Eu1 O1 136.74(7) 7_564 11_556
O3 Eu1 O1 136.74(7) 2_665 8_645
O3 Eu1 O1 68.72(7) 12_654 8_645
O3 Eu1 O1 76.30(6) 7_564 8_645
O1 Eu1 O1 73.45(8) 11_556 8_645
O3 Eu1 O1 76.30(6) 2_665 .
O3 Eu1 O1 136.74(7) 12_654 .
O3 Eu1 O1 68.72(7) 7_564 .
O1 Eu1 O1 73.45(8) 11_556 .
O1 Eu1 O1 73.45(8) 8_645 .
O3 Eu1 O4 52.14(6) 2_665 2_665
O3 Eu1 O4 70.35(7) 12_654 2_665
O3 Eu1 O4 151.66(7) 7_564 2_665
O1 Eu1 O4 69.63(7) 11_556 2_665
O1 Eu1 O4 129.77(7) 8_645 2_665
O1 Eu1 O4 124.28(6) . 2_665
O3 Eu1 O4 151.66(7) 2_665 12_654
O3 Eu1 O4 52.14(6) 12_654 12_654
O3 Eu1 O4 70.35(7) 7_564 12_654
O1 Eu1 O4 124.28(6) 11_556 12_654
O1 Eu1 O4 69.63(7) 8_645 12_654
O1 Eu1 O4 129.77(7) . 12_654
O4 Eu1 O4 105.50(6) 2_665 12_654
O3 Eu1 O4 70.35(7) 2_665 7_564
O3 Eu1 O4 151.66(7) 12_654 7_564
O3 Eu1 O4 52.14(6) 7_564 7_564
O1 Eu1 O4 129.77(7) 11_556 7_564
O1 Eu1 O4 124.28(6) 8_645 7_564
O1 Eu1 O4 69.63(7) . 7_564
O4 Eu1 O4 105.50(6) 2_665 7_564
O4 Eu1 O4 105.50(6) 12_654 7_564
O3 Eu1 O5 86.61(5) 2_665 .
O3 Eu1 O5 86.61(5) 12_654 .
O3 Eu1 O5 86.61(5) 7_564 .
O1 Eu1 O5 136.33(5) 11_556 .
O1 Eu1 O5 136.33(5) 8_645 .
O1 Eu1 O5 136.33(5) . .
O4 Eu1 O5 66.80(5) 2_665 .
O4 Eu1 O5 66.80(5) 12_654 .
O4 Eu1 O5 66.80(5) 7_564 .
O3 Eu1 C5 26.19(7) 2_665 2_665
O3 Eu1 C5 94.11(7) 12_654 2_665
O3 Eu1 C5 142.17(7) 7_564 2_665
O1 Eu1 C5 63.50(7) 11_556 2_665
O1 Eu1 C5 136.45(7) 8_645 2_665
O1 Eu1 C5 99.20(7) . 2_665
O4 Eu1 C5 26.31(7) 2_665 2_665
O4 Eu1 C5 131.03(7) 12_654 2_665
O4 Eu1 C5 90.07(7) 7_564 2_665
O5 Eu1 C5 78.34(5) . 2_665
O3 Eu1 C5 142.17(7) 2_665 12_654
O3 Eu1 C5 26.19(7) 12_654 12_654
O3 Eu1 C5 94.11(7) 7_564 12_654
O1 Eu1 C5 99.20(7) 11_556 12_654
O1 Eu1 C5 63.50(7) 8_645 12_654
O1 Eu1 C5 136.45(7) . 12_654
O4 Eu1 C5 90.07(7) 2_665 12_654
O4 Eu1 C5 26.31(7) 12_654 12_654
O4 Eu1 C5 131.03(7) 7_564 12_654
O5 Eu1 C5 78.34(5) . 12_654
C5 Eu1 C5 116.02(4) 2_665 12_654
O2 Cd1 N2 137.75(11) 11_556 22_565
O2 Cd1 N1 99.84(11) 11_556 .
N2 Cd1 N1 116.74(9) 22_565 .
O2 Cd1 O1 84.94(9) 11_556 .
N2 Cd1 O1 124.37(8) 22_565 .
N1 Cd1 O1 72.58(7) . .
O2 Cd1 O4 83.48(9) 11_556 22_565
N2 Cd1 O4 72.05(7) 22_565 22_565
N1 Cd1 O4 97.42(8) . 22_565
O1 Cd1 O4 163.16(7) . 22_565
O2 Cd1 O3 76.92(8) 11_556 2_665
N2 Cd1 O3 81.54(8) 22_565 2_665
N1 Cd1 O3 148.72(7) . 2_665
O1 Cd1 O3 76.14(6) . 2_665
O4 Cd1 O3 112.85(7) 22_565 2_665
O2 C1 O1 127.0(3) . .
O2 C1 C2 114.8(2) . .
O1 C1 C2 118.1(2) . .
N1 C2 C3 110.7(2) . .
N1 C2 C1 119.9(2) . .
C3 C2 C1 129.3(3) . .
C4 C3 C2 103.4(2) . .
C4 C3 H3 128.3 . .
C2 C3 H3 128.3 . .
N2 C4 C3 109.9(2) . .
N2 C4 C5 118.4(2) . .
C3 C4 C5 131.7(3) . .
O3 C5 O4 120.7(2) . .
O3 C5 C4 121.5(2) . .
O4 C5 C4 117.8(2) . .
O3 C5 Eu1 60.24(13) . 2_664
O4 C5 Eu1 61.76(14) . 2_664
C4 C5 Eu1 167.8(2) . 2_664
N2 N1 C2 107.5(2) . .
N2 N1 Cd1 137.51(17) . .
C2 N1 Cd1 114.34(17) . .
N1 N2 C4 108.4(2) . .
N1 N2 Cd1 133.64(17) . 19_656
C4 N2 Cd1 117.92(17) . 19_656
C1 O1 Cd1 114.13(17) . .
C1 O1 Eu1 139.17(18) . .
Cd1 O1 Eu1 106.60(7) . .
C1 O2 Cd1 133.9(2) . 8_645
C5 O3 Eu1 93.57(16) . 2_664
C5 O3 Cd1 143.26(18) . 2_664
Eu1 O3 Cd1 100.61(7) 2_664 2_664
C5 O4 Cd1 113.19(17) . 19_656
C5 O4 Eu1 91.94(16) . 2_664
Cd1 O4 Eu1 154.44(9) 19_656 2_664
Eu1 O5 H5A 110.1 . .
Eu1 O5 H5B 109.5 . .
H5A O5 H5B 109.8 . .

loop_
_geom_bond_atom_site_label_1
_geom_bond_atom_site_label_2
_geom_bond_distance
_geom_bond_site_symmetry_2
Eu1 O3 2.4898(19) 2_665
Eu1 O3 2.4898(19) 12_654
Eu1 O3 2.4898(19) 7_564
Eu1 O1 2.5038(19) 11_556
Eu1 O1 2.5038(19) 8_645
Eu1 O1 2.5038(19) .
Eu1 O4 2.523(2) 2_665
Eu1 O4 2.523(2) 12_654
Eu1 O4 2.523(2) 7_564
Eu1 O5 2.536(5) .
Eu1 C5 2.862(3) 2_665
Eu1 C5 2.862(3) 12_654
Cd1 O2 2.161(2) 11_556
Cd1 N2 2.178(2) 22_565
Cd1 N1 2.268(2) .
Cd1 O1 2.3877(19) .
Cd1 O4 2.420(2) 22_565
Cd1 O3 2.607(2) 2_665
C1 O2 1.250(4) .
C1 O1 1.276(3) .
C1 C2 1.472(4) .
C2 N1 1.352(3) .
C2 C3 1.390(4) .
C3 C4 1.380(4) .
C3 H3 0.9300 .
C4 N2 1.363(3) .
C4 C5 1.467(4) .
C5 O3 1.266(3) .
C5 O4 1.269(3) .
C5 Eu1 2.862(3) 2_664
N1 N2 1.336(3) .
N2 Cd1 2.178(2) 19_656
O2 Cd1 2.161(2) 8_645
O3 Eu1 2.4898(19) 2_664
O3 Cd1 2.607(2) 2_664
O4 Cd1 2.420(2) 19_656
O4 Eu1 2.523(2) 2_664
O5 H5A 0.8490 .
O5 H5B 0.9602 .

loop_
_geom_torsion_atom_site_label_1
_geom_torsion_atom_site_label_2
_geom_torsion_atom_site_label_3
_geom_torsion_atom_site_label_4
_geom_torsion
_geom_torsion_site_symmetry_1
_geom_torsion_site_symmetry_4
O2 C1 C2 N1 167.4(3) . .
O1 C1 C2 N1 -11.5(5) . .
O2 C1 C2 C3 -11.3(5) . .
O1 C1 C2 C3 169.7(3) . .
N1 C2 C3 C4 -0.2(4) . .
C1 C2 C3 C4 178.7(3) . .
C2 C3 C4 N2 -0.3(4) . .
C2 C3 C4 C5 -178.2(3) . .
N2 C4 C5 O3 174.4(3) . .
C3 C4 C5 O3 -7.8(5) . .
N2 C4 C5 O4 -6.3(4) . .
C3 C4 C5 O4 171.5(3) . .
N2 C4 C5 Eu1 -91.0(9) . 2_664
C3 C4 C5 Eu1 86.8(10) . 2_664
C3 C2 N1 N2 0.5(4) . .
C1 C2 N1 N2 -178.4(3) . .
C3 C2 N1 Cd1 -171.8(2) . .
C1 C2 N1 Cd1 9.2(4) . .
O2 Cd1 N1 N2 -91.6(3) 11_556 .
N2 Cd1 N1 N2 66.6(3) 22_565 .
O1 Cd1 N1 N2 -173.1(3) . .
O4 Cd1 N1 N2 -7.0(3) 22_565 .
O3 Cd1 N1 N2 -172.6(2) 2_665 .
O2 Cd1 N1 C2 77.6(2) 11_556 .
N2 Cd1 N1 C2 -124.2(2) 22_565 .
O1 Cd1 N1 C2 -3.9(2) . .
O4 Cd1 N1 C2 162.2(2) 22_565 .
O3 Cd1 N1 C2 -3.4(3) 2_665 .
C2 N1 N2 C4 -0.7(3) . .
Cd1 N1 N2 C4 169.0(2) . .
C2 N1 N2 Cd1 178.5(2) . 19_656
Cd1 N1 N2 Cd1 -11.8(4) . 19_656
C3 C4 N2 N1 0.6(4) . .
C5 C4 N2 N1 178.8(2) . .
C3 C4 N2 Cd1 -178.7(2) . 19_656
C5 C4 N2 Cd1 -0.5(4) . 19_656
O2 C1 O1 Cd1 -171.6(3) . .
C2 C1 O1 Cd1 7.2(4) . .
O2 C1 O1 Eu1 12.7(6) . .
C2 C1 O1 Eu1 -168.5(2) . .
O2 Cd1 O1 C1 -104.0(2) 11_556 .
N2 Cd1 O1 C1 108.9(2) 22_565 .
N1 Cd1 O1 C1 -2.0(2) . .
O4 Cd1 O1 C1 -57.3(4) 22_565 .
O3 Cd1 O1 C1 178.3(2) 2_665 .
O2 Cd1 O1 Eu1 73.13(10) 11_556 .
N2 Cd1 O1 Eu1 -73.98(11) 22_565 .
N1 Cd1 O1 Eu1 175.12(11) . .
O4 Cd1 O1 Eu1 119.8(2) 22_565 .
O3 Cd1 O1 Eu1 -4.62(7) 2_665 .
O3 Eu1 O1 C1 -179.2(3) 2_665 .
O3 Eu1 O1 C1 61.8(3) 12_654 .
O3 Eu1 O1 C1 -49.3(3) 7_564 .
O1 Eu1 O1 C1 109.3(3) 11_556 .
O1 Eu1 O1 C1 32.1(3) 8_645 .
O4 Eu1 O1 C1 159.3(3) 2_665 .
O4 Eu1 O1 C1 -11.9(3) 12_654 .
O4 Eu1 O1 C1 -105.4(3) 7_564 .
O5 Eu1 O1 C1 -109.3(3) . .
C5 Eu1 O1 C1 167.9(3) 2_665 .
C5 Eu1 O1 C1 23.3(4) 12_654 .
O3 Eu1 O1 Cd1 4.83(7) 2_665 .
O3 Eu1 O1 Cd1 -114.12(9) 12_654 .
O3 Eu1 O1 Cd1 134.73(10) 7_564 .
O1 Eu1 O1 Cd1 -66.67(11) 11_556 .
O1 Eu1 O1 Cd1 -143.86(8) 8_645 .
O4 Eu1 O1 Cd1 -16.62(12) 2_665 .
O4 Eu1 O1 Cd1 172.19(7) 12_654 .
O4 Eu1 O1 Cd1 78.65(8) 7_564 .
O5 Eu1 O1 Cd1 74.73(9) . .
C5 Eu1 O1 Cd1 -7.98(10) 2_665 .
C5 Eu1 O1 Cd1 -152.62(8) 12_654 .
O1 C1 O2 Cd1 -14.7(6) . 8_645
C2 C1 O2 Cd1 166.5(3) . 8_645
O4 C5 O3 Eu1 -13.3(3) . 2_664
C4 C5 O3 Eu1 166.0(2) . 2_664
O4 C5 O3 Cd1 -126.3(3) . 2_664
C4 C5 O3 Cd1 52.9(4) . 2_664
Eu1 C5 O3 Cd1 -113.1(3) 2_664 2_664
O3 C5 O4 Cd1 -171.7(2) . 19_656
C4 C5 O4 Cd1 9.0(3) . 19_656
Eu1 C5 O4 Cd1 175.20(17) 2_664 19_656
O3 C5 O4 Eu1 13.1(3) . 2_664
C4 C5 O4 Eu1 -166.2(2) . 2_664
